data_1529504
loop_
_publ_author_name
'Cho, Ching Mui'
'Ye, Qun'
'Neo, Wei Teng'
'Lin, Tingting'
'Lu, Xuehong'
'Xu, Jianwei'

_publ_section_title
;
 Ultrahigh electron-deficient pyrrolo-acenaphtho-pyridazine-dione based
 donor--acceptor conjugated polymers for electrochromic applications
;
_journal_issue 43
_journal_name_full 'Polym. Chem.'
_journal_page_first 7570
_journal_paper_doi 10.1039/C5PY01129A
_journal_volume 6
_journal_year 2015
_chemical_formula_moiety 'C30 H21 Br2 N3 O2 S2'
_chemical_formula_sum 'C30 H21 Br2 N3 O2 S2'
_chemical_formula_weight 679.44
_space_group_crystal_system monoclinic
_space_group_IT_number 14
_space_group_name_Hall '-P 2yn'
_space_group_name_H-M_alt 'P 1 21/n 1'
_symmetry_space_group_name_Hall '-P 2yn'
_symmetry_space_group_name_H-M 'P 1 21/n 1'
_atom_sites_solution_hydrogens geom
_audit_creation_method SHELXL-2014/6
_audit_update_record
;
2015-07-19 deposited with the CCDC.
2015-08-31 downloaded from the CCDC.
;
_cell_angle_alpha 90
_cell_angle_beta 100.587(2)
_cell_angle_gamma 90
_cell_formula_units_Z 4
_cell_length_a 8.2952(4)
_cell_length_b 20.7323(9)
_cell_length_c 22.0577(10)
_cell_measurement_reflns_used 6202
_cell_measurement_temperature 100(2)
_cell_measurement_theta_max 54.230
_cell_measurement_theta_min 2.949
_cell_volume 3728.9(3)
_computing_cell_refinement 'SHELXTL, Acta Cryst., Sect. A 2008, 64, 112-122.'
_computing_data_collection 'APEX v2014.11.0'
_computing_data_reduction 'Saint, APEX v2014.11.0.'
_computing_molecular_graphics Ortep3
_computing_publication_material 'APEX v2014.11.0.'
_computing_structure_refinement 'SHELXL-2014/6 (Sheldrick, 2014)'
_computing_structure_solution 'Sir 2014'
_diffrn_ambient_temperature 100(2)
_diffrn_measured_fraction_theta_full 0.628
_diffrn_measured_fraction_theta_max 0.928
_diffrn_measurement_device_type 'Bruker AXS D8 Venture '
_diffrn_measurement_method 'profile data from \q/2\q scans'
_diffrn_radiation_type CuK\a
_diffrn_radiation_wavelength 1.54178
_diffrn_reflns_av_R_equivalents 0.0332
_diffrn_reflns_av_unetI/netI 0.0426
_diffrn_reflns_laue_measured_fraction_max 0.928
_diffrn_reflns_limit_h_max 8
_diffrn_reflns_limit_h_min -8
_diffrn_reflns_limit_k_max 15
_diffrn_reflns_limit_k_min -21
_diffrn_reflns_limit_l_max 18
_diffrn_reflns_limit_l_min -23
_diffrn_reflns_number 9028
_diffrn_reflns_point_group_measured_fraction_max 0.928
_diffrn_reflns_theta_full 67.679
_diffrn_reflns_theta_max 54.230
_diffrn_reflns_theta_min 2.949
_exptl_absorpt_coefficient_mu 4.010
_exptl_absorpt_correction_T_max 0.695
_exptl_absorpt_correction_T_min 0.536
_exptl_absorpt_correction_type multi-scan
_exptl_absorpt_process_details Sadabs
_exptl_crystal_colour colorless
_exptl_crystal_density_diffrn 1.210
_exptl_crystal_description 'prism frag'
_exptl_crystal_F_000 1360
_exptl_crystal_size_max 0.178
_exptl_crystal_size_mid 0.101
_exptl_crystal_size_min 0.098
_refine_diff_density_max 0.651
_refine_diff_density_min -0.594
_refine_diff_density_rms 0.117
_refine_ls_extinction_method none
_refine_ls_goodness_of_fit_ref 1.091
_refine_ls_hydrogen_treatment constr
_refine_ls_matrix_type full
_refine_ls_number_parameters 432
_refine_ls_number_reflns 4225
_refine_ls_number_restraints 78
_refine_ls_restrained_S_all 1.083
_refine_ls_R_factor_all 0.0891
_refine_ls_R_factor_gt 0.0776
_refine_ls_shift/su_max 0.006
_refine_ls_shift/su_mean 0.000
_refine_ls_structure_factor_coef Fsqd
_refine_ls_weighting_details 'w=1/[\s^2^(Fo^2^)+(0.1491P)^2^+13.7842P] where P=(Fo^2^+2Fc^2^)/3'
_refine_ls_weighting_scheme calc
_refine_ls_wR_factor_gt 0.2322
_refine_ls_wR_factor_ref 0.2454
_reflns_Friedel_coverage 0.000
_reflns_number_gt 3419
_reflns_number_total 4225
_reflns_threshold_expression 'I > 2\s(I)'
_cod_data_source_file c5py01129a2.cif
_cod_data_source_block shelx
_cod_depositor_comments 'Adding full bibliography for 1529504--1529505.cif.'
_cod_database_code 1529504
_shelx_space_group_comment
;
The symmetry employed for this shelxl refinement is uniquely defined
by the following loop, which should always be used as a source of
symmetry information in preference to the above space-group names.
They are only intended as comments.
;
_shelx_estimated_absorpt_t_min 0.536
_shelx_estimated_absorpt_t_max 0.695
_shelxl_version_number 2014/6

loop_
_space_group_symop_operation_xyz
'x, y, z'
'-x+1/2, y+1/2, -z+1/2'
'-x, -y, -z'
'x-1/2, -y-1/2, z-1/2'

loop_
_atom_site_label
_atom_site_type_symbol
_atom_site_fract_x
_atom_site_fract_y
_atom_site_fract_z
_atom_site_U_iso_or_equiv
_atom_site_adp_type
_atom_site_occupancy
_atom_site_site_symmetry_order
_atom_site_calc_flag
_atom_site_refinement_flags_posn
_atom_site_refinement_flags_adp
_atom_site_refinement_flags_occupancy
_atom_site_disorder_assembly
_atom_site_disorder_group
Br1A Br 0.4563(12) 0.7934(4) 0.7519(4) 0.0532(17) Uani 0.5 1 d . . P A 1
Br2A Br 0.4215(11) 0.1703(4) 0.7081(3) 0.0572(15) Uani 0.5 1 d . . P B 1
S1A S 0.4380(16) 0.6608(7) 0.7003(9) 0.044(4) Uani 0.5 1 d . . P A 1
S2A S 0.423(2) 0.3130(7) 0.6764(8) 0.043(4) Uani 0.5 1 d . . P B 1
Br1B Br 0.4469(14) 0.8080(5) 0.7360(5) 0.059(2) Uani 0.5 1 d . . P A 2
Br2B Br 0.4354(10) 0.1842(3) 0.7274(3) 0.0501(14) Uani 0.5 1 d . . P B 2
S1B S 0.4252(18) 0.6602(5) 0.6914(9) 0.036(4) Uani 0.5 1 d . . P A 2
S2B S 0.418(2) 0.3286(6) 0.6873(6) 0.024(2) Uani 0.5 1 d . . P B 2
N1 N 0.4833(7) 0.5242(3) 0.6788(3) 0.0364(15) Uani 1 1 d . . . . .
N2 N 0.4798(7) 0.4594(3) 0.6751(2) 0.0346(15) Uani 1 1 d . . . . .
N3 N 0.9412(7) 0.5063(3) 0.3516(2) 0.0330(15) Uani 1 1 d D . . . .
O1 O 0.9493(6) 0.6164(3) 0.3580(2) 0.0367(13) Uani 1 1 d . . . . .
O2 O 0.9368(6) 0.3967(3) 0.3462(2) 0.0378(13) Uani 1 1 d . . . . .
C1 C 0.5681(8) 0.5581(4) 0.6444(3) 0.0342(18) Uani 1 1 d . . . . .
C2 C 0.6361(8) 0.5282(4) 0.5961(3) 0.0266(16) Uani 1 1 d . . . . .
C3 C 0.7070(7) 0.5543(3) 0.5447(3) 0.0196(14) Uani 1 1 d . U . . .
C4 C 0.7357(8) 0.6133(3) 0.5199(3) 0.0300(17) Uani 1 1 d . . . . .
H4 H 0.7072 0.6516 0.5390 0.036 Uiso 1 1 calc R U . . .
C5 C 0.8048(8) 0.6175(4) 0.4681(3) 0.0323(17) Uani 1 1 d . . . . .
H5 H 0.8286 0.6588 0.4533 0.039 Uiso 1 1 calc R U . . .
C6 C 0.8409(8) 0.5623(3) 0.4367(3) 0.0268(16) Uani 1 1 d . . . . .
C7 C 0.9137(8) 0.5646(4) 0.3810(3) 0.0301(17) Uani 1 1 d . . . . .
C8 C 0.9082(8) 0.4456(4) 0.3738(3) 0.0292(17) Uani 1 1 d . . . . .
C9 C 0.8356(7) 0.4425(3) 0.4302(3) 0.0236(15) Uani 1 1 d . . . . .
C10 C 0.7932(8) 0.3856(3) 0.4561(3) 0.0293(17) Uani 1 1 d . . . . .
H10 H 0.8126 0.3460 0.4370 0.035 Uiso 1 1 calc R U . . .
C11 C 0.7233(8) 0.3838(3) 0.5089(3) 0.0257(15) Uani 1 1 d . . . . .
H11 H 0.6914 0.3438 0.5242 0.031 Uiso 1 1 calc R U . . .
C12 C 0.7015(8) 0.4404(3) 0.5383(3) 0.0251(16) Uani 1 1 d . . . . .
C13 C 0.6342(7) 0.4608(3) 0.5940(3) 0.0239(15) Uani 1 1 d . . . . .
C14 C 0.5633(8) 0.4273(4) 0.6373(3) 0.0327(17) Uani 1 1 d . . . . .
C15 C 0.7434(8) 0.4990(3) 0.5128(3) 0.0186(15) Uani 1 1 d . . . . .
C16 C 0.8073(7) 0.5011(3) 0.4582(3) 0.0183(15) Uani 1 1 d . . . . .
C17 C 0.5817(9) 0.6281(4) 0.6601(3) 0.0384(19) Uani 1 1 d . . . . .
C18 C 0.5347(9) 0.7301(5) 0.7041(4) 0.051(2) Uani 1 1 d . . . . .
C19 C 0.6757(10) 0.7310(5) 0.6832(4) 0.056(2) Uani 1 1 d . . . . .
H19 H 0.7469 0.7670 0.6849 0.068 Uiso 1 1 calc R U . . .
C20 C 0.7029(9) 0.6701(4) 0.6583(4) 0.042(2) Uani 1 1 d . . . . .
H20 H 0.7980 0.6599 0.6418 0.051 Uiso 1 1 calc R U . . .
C21 C 0.5136(11) 0.2512(4) 0.6824(4) 0.056(2) Uani 1 1 d . . . . .
C22 C 0.6526(10) 0.2497(4) 0.6601(4) 0.054(2) Uani 1 1 d . . . . .
H22 H 0.7196 0.2129 0.6584 0.065 Uiso 1 1 calc R U . . .
C23 C 0.6832(10) 0.3123(4) 0.6395(4) 0.044(2) Uani 1 1 d . . . . .
H23 H 0.7769 0.3226 0.6223 0.052 Uiso 1 1 calc R U . . .
C24 C 0.5698(8) 0.3557(4) 0.6463(3) 0.0312(17) Uani 1 1 d . . . . .
C25A C 0.9908(14) 0.5038(12) 0.2943(3) 0.058(7) Uani 0.61(2) 1 d D U P C 1
H25A H 1.0580 0.4644 0.2940 0.069 Uiso 0.61(2) 1 calc R U P C 1
H25B H 1.0649 0.5410 0.2925 0.069 Uiso 0.61(2) 1 calc R U P C 1
C26A C 0.8673(14) 0.5041(10) 0.2354(4) 0.056(5) Uani 0.61(2) 1 d D U P C 1
H26A H 0.7940 0.4663 0.2341 0.068 Uiso 0.61(2) 1 calc R U P C 1
H26B H 0.7994 0.5436 0.2331 0.068 Uiso 0.61(2) 1 calc R U P C 1
C27A C 0.9549(17) 0.5019(14) 0.1817(5) 0.108(9) Uani 0.61(2) 1 d D U P C 1
H27A H 1.0110 0.5435 0.1780 0.130 Uiso 0.61(2) 1 calc R U P C 1
H27B H 1.0386 0.4673 0.1879 0.130 Uiso 0.61(2) 1 calc R U P C 1
C28A C 0.832(2) 0.489(2) 0.1241(5) 0.23(2) Uani 0.61(2) 1 d D U P C 1
H28A H 0.7382 0.5190 0.1237 0.272 Uiso 0.61(2) 1 calc R U P C 1
H28B H 0.7894 0.4448 0.1267 0.272 Uiso 0.61(2) 1 calc R U P C 1
C29A C 0.889(3) 0.4958(10) 0.0638(6) 0.183(16) Uani 0.61(2) 1 d D U P C 1
H29A H 0.8463 0.5372 0.0450 0.220 Uiso 0.61(2) 1 calc R U P C 1
H29B H 1.0101 0.4992 0.0728 0.220 Uiso 0.61(2) 1 calc R U P C 1
C30A C 0.844(7) 0.4441(10) 0.0160(10) 0.30(2) Uiso 0.61(2) 1 d D U P C 1
H30A H 0.7268 0.4349 0.0108 0.445 Uiso 0.61(2) 1 calc R U P C 1
H30B H 0.9068 0.4049 0.0294 0.445 Uiso 0.61(2) 1 calc R U P C 1
H30C H 0.8705 0.4588 -0.0233 0.445 Uiso 0.61(2) 1 calc R U P C 1
C25B C 1.0099(14) 0.5184(14) 0.2992(4) 0.028(7) Uani 0.39(2) 1 d D U P C 2
H25C H 1.0816 0.4818 0.2927 0.034 Uiso 0.39(2) 1 calc R U P C 2
H25D H 1.0787 0.5577 0.3062 0.034 Uiso 0.39(2) 1 calc R U P C 2
C26B C 0.8810(18) 0.5274(17) 0.2426(4) 0.056(9) Uani 0.39(2) 1 d D U P C 2
H26C H 0.8285 0.5697 0.2465 0.067 Uiso 0.39(2) 1 calc R U P C 2
H26D H 0.7961 0.4941 0.2436 0.067 Uiso 0.39(2) 1 calc R U P C 2
C27B C 0.925(2) 0.5251(17) 0.1795(5) 0.064(9) Uani 0.39(2) 1 d D U P C 2
H27C H 1.0045 0.5601 0.1775 0.077 Uiso 0.39(2) 1 calc R U P C 2
H27D H 0.9827 0.4839 0.1763 0.077 Uiso 0.39(2) 1 calc R U P C 2
C28B C 0.793(2) 0.5307(17) 0.1231(5) 0.108(13) Uani 0.39(2) 1 d D U P C 2
H28C H 0.7700 0.5776 0.1211 0.129 Uiso 0.39(2) 1 calc R U P C 2
H28D H 0.6972 0.5110 0.1367 0.129 Uiso 0.39(2) 1 calc R U P C 2
C29B C 0.769(2) 0.5120(13) 0.0564(6) 0.18(2) Uani 0.39(2) 1 d D U P C 2
H29C H 0.7475 0.5491 0.0279 0.218 Uiso 0.39(2) 1 calc R U P C 2
H29D H 0.8581 0.4847 0.0462 0.218 Uiso 0.39(2) 1 calc R U P C 2
C30B C 0.617(2) 0.4748(15) 0.062(3) 0.30(2) Uiso 0.39(2) 1 d D U P C 2
H30D H 0.5253 0.5047 0.0611 0.445 Uiso 0.39(2) 1 calc R U P C 2
H30E H 0.6357 0.4508 0.1009 0.445 Uiso 0.39(2) 1 calc R U P C 2
H30F H 0.5912 0.4445 0.0274 0.445 Uiso 0.39(2) 1 calc R U P C 2

loop_
_atom_site_aniso_label
_atom_site_aniso_U_11
_atom_site_aniso_U_22
_atom_site_aniso_U_33
_atom_site_aniso_U_23
_atom_site_aniso_U_13
_atom_site_aniso_U_12
Br1A 0.0414(17) 0.054(4) 0.068(4) -0.033(3) 0.021(2) 0.001(2)
Br2A 0.057(2) 0.052(3) 0.066(4) 0.019(2) 0.021(3) -0.0094(18)
S1A 0.015(4) 0.088(9) 0.031(5) -0.027(4) 0.009(3) 0.014(4)
S2A 0.040(4) 0.043(8) 0.053(6) 0.000(4) 0.032(3) 0.003(5)
Br1B 0.065(3) 0.044(3) 0.074(5) -0.027(3) 0.030(3) 0.005(2)
Br2B 0.054(2) 0.044(3) 0.056(3) 0.025(2) 0.019(2) -0.0077(18)
S1B 0.047(7) 0.029(5) 0.032(6) -0.020(3) 0.007(3) -0.012(4)
S2B 0.030(3) 0.018(5) 0.028(4) 0.015(4) 0.018(3) 0.011(3)
N1 0.036(4) 0.038(4) 0.037(4) -0.003(3) 0.011(3) 0.005(3)
N2 0.030(3) 0.056(4) 0.020(3) 0.012(3) 0.010(3) 0.002(3)
N3 0.030(3) 0.041(4) 0.030(3) 0.003(3) 0.009(3) 0.002(3)
O1 0.032(3) 0.047(3) 0.031(3) 0.015(2) 0.007(2) 0.002(2)
O2 0.038(3) 0.049(3) 0.029(3) -0.012(3) 0.011(2) 0.003(2)
C1 0.020(4) 0.046(5) 0.036(4) 0.009(4) 0.002(3) 0.000(3)
C2 0.019(3) 0.034(4) 0.030(4) 0.006(3) 0.015(3) 0.007(3)
C3 0.023(3) 0.020(3) 0.015(3) -0.010(2) 0.002(2) 0.003(2)
C4 0.028(4) 0.027(4) 0.036(4) 0.004(3) 0.008(3) 0.007(3)
C5 0.027(4) 0.031(4) 0.039(4) 0.007(3) 0.006(3) 0.003(3)
C6 0.020(3) 0.027(4) 0.034(4) 0.007(3) 0.009(3) -0.005(3)
C7 0.024(4) 0.041(5) 0.026(4) 0.021(4) 0.006(3) 0.001(3)
C8 0.024(4) 0.037(4) 0.024(4) -0.003(4) 0.001(3) -0.001(3)
C9 0.022(3) 0.027(4) 0.020(3) -0.002(3) 0.000(3) 0.005(3)
C10 0.030(4) 0.027(4) 0.028(4) -0.011(3) -0.001(3) 0.001(3)
C11 0.026(4) 0.022(4) 0.030(4) -0.005(3) 0.008(3) -0.003(3)
C12 0.023(3) 0.032(4) 0.022(4) 0.010(3) 0.007(3) 0.005(3)
C13 0.014(3) 0.033(4) 0.027(4) 0.011(3) 0.007(3) 0.000(3)
C14 0.025(4) 0.041(4) 0.031(4) 0.006(4) 0.003(3) -0.001(3)
C15 0.024(4) 0.016(3) 0.017(4) -0.003(3) 0.005(3) -0.002(2)
C16 0.017(3) 0.021(4) 0.016(3) -0.003(3) -0.001(3) 0.000(2)
C17 0.029(4) 0.049(5) 0.041(5) 0.001(4) 0.017(3) 0.003(4)
C18 0.030(4) 0.065(6) 0.057(5) -0.036(5) 0.007(4) 0.005(4)
C19 0.048(5) 0.058(6) 0.068(6) -0.032(5) 0.025(5) -0.012(4)
C20 0.031(4) 0.055(5) 0.043(5) -0.039(4) 0.011(4) -0.004(4)
C21 0.056(6) 0.050(6) 0.067(6) 0.039(5) 0.020(5) -0.003(4)
C22 0.042(5) 0.052(5) 0.073(6) 0.025(5) 0.021(4) 0.010(4)
C23 0.040(5) 0.046(5) 0.050(5) 0.029(4) 0.021(4) 0.006(4)
C24 0.022(4) 0.044(5) 0.029(4) 0.006(3) 0.009(3) 0.001(3)
C25A 0.059(8) 0.059(9) 0.056(8) -0.005(4) 0.015(5) 0.002(4)
C26A 0.060(7) 0.056(7) 0.055(7) 0.001(4) 0.016(4) 0.000(4)
C27A 0.112(10) 0.108(10) 0.103(10) 0.001(5) 0.016(5) 0.004(5)
C28A 0.23(2) 0.23(2) 0.22(2) 0.000(5) 0.042(6) 0.001(5)
C29A 0.184(17) 0.185(17) 0.182(16) 0.002(5) 0.035(6) -0.002(5)
C25B 0.026(8) 0.034(9) 0.026(8) 0.003(5) 0.010(5) 0.001(5)
C26B 0.058(10) 0.058(10) 0.053(10) -0.004(5) 0.015(5) -0.001(5)
C27B 0.067(10) 0.066(10) 0.058(10) 0.004(5) 0.012(5) 0.000(5)
C28B 0.111(13) 0.111(13) 0.102(13) 0.001(5) 0.020(6) 0.002(5)
C29B 0.18(3) 0.18(3) 0.18(3) 0.000(5) 0.034(7) 0.002(5)

loop_
_atom_type_symbol
_atom_type_description
_atom_type_scat_dispersion_real
_atom_type_scat_dispersion_imag
_atom_type_scat_source
C C 0.0181 0.0091 'International Tables Vol C Tables 4.2.6.8 and 6.1.1.4'
H H 0.0000 0.0000 'International Tables Vol C Tables 4.2.6.8 and 6.1.1.4'
N N 0.0311 0.0180 'International Tables Vol C Tables 4.2.6.8 and 6.1.1.4'
O O 0.0492 0.0322 'International Tables Vol C Tables 4.2.6.8 and 6.1.1.4'
S S 0.3331 0.5567 'International Tables Vol C Tables 4.2.6.8 and 6.1.1.4'
Br Br -0.6763 1.2805 'International Tables Vol C Tables 4.2.6.8 and 6.1.1.4'

loop_
_geom_angle_atom_site_label_1
_geom_angle_atom_site_label_2
_geom_angle_atom_site_label_3
_geom_angle
C18 S1A C17 89.6(7)
C21 S2A C24 95.3(10)
C18 S1B C17 88.6(7)
C24 S2B C21 83.6(7)
C1 N1 N2 120.1(6)
N1 N2 C14 121.4(6)
C8 N3 C25A 113.2(11)
C8 N3 C25B 125.9(14)
C8 N3 C7 123.5(5)
C25A N3 C7 123.1(11)
C25B N3 C7 110.6(13)
N1 C1 C2 121.2(7)
N1 C1 C17 114.1(6)
C2 C1 C17 124.7(6)
C13 C2 C1 117.0(6)
C13 C2 C3 110.2(5)
C1 C2 C3 132.9(7)
C4 C3 C15 117.2(6)
C4 C3 C2 139.0(6)
C15 C3 C2 103.8(5)
C5 C4 C3 121.1(6)
C5 C4 H4 119.4
C3 C4 H4 119.4
C4 C5 C6 121.3(7)
C4 C5 H5 119.3
C6 C5 H5 119.3
C5 C6 C16 120.0(6)
C5 C6 C7 123.2(6)
C16 C6 C7 116.8(6)
O1 C7 N3 118.7(6)
O1 C7 C6 122.3(7)
N3 C7 C6 119.0(6)
O2 C8 N3 120.1(6)
O2 C8 C9 121.9(6)
N3 C8 C9 118.1(6)
C10 C9 C16 118.7(6)
C10 C9 C8 123.9(6)
C16 C9 C8 117.4(6)
C9 C10 C11 123.1(6)
C9 C10 H10 118.5
C11 C10 H10 118.5
C12 C11 C10 118.9(6)
C12 C11 H11 120.5
C10 C11 H11 120.5
C11 C12 C15 119.1(6)
C11 C12 C13 137.0(6)
C15 C12 C13 103.9(6)
C14 C13 C2 118.5(6)
C14 C13 C12 133.4(7)
C2 C13 C12 107.8(5)
N2 C14 C13 120.3(7)
N2 C14 C24 114.6(6)
C13 C14 C24 125.0(6)
C16 C15 C3 123.6(5)
C16 C15 C12 121.9(5)
C3 C15 C12 114.4(6)
C6 C16 C9 125.2(6)
C6 C16 C15 116.7(5)
C9 C16 C15 118.2(5)
C20 C17 C1 130.7(7)
C20 C17 S1B 113.0(7)
C1 C17 S1B 116.2(6)
C20 C17 S1A 110.5(8)
C1 C17 S1A 117.7(7)
C19 C18 S1A 116.5(8)
C19 C18 S1B 115.4(8)
C19 C18 Br1A 127.0(8)
S1A C18 Br1A 115.2(7)
C19 C18 Br1B 121.4(8)
S1B C18 Br1B 122.6(7)
C18 C19 C20 109.6(8)
C18 C19 H19 125.2
C20 C19 H19 125.2
C17 C20 C19 113.3(7)
C17 C20 H20 123.4
C19 C20 H20 123.4
C22 C21 S2A 116.6(10)
C22 C21 S2B 117.5(8)
C22 C21 Br2B 125.5(7)
S2B C21 Br2B 115.2(7)
C22 C21 Br2A 119.6(8)
S2A C21 Br2A 123.0(9)
C21 C22 C23 108.4(8)
C21 C22 H22 125.8
C23 C22 H22 125.8
C24 C23 C22 114.4(7)
C24 C23 H23 122.8
C22 C23 H23 122.8
C23 C24 C14 131.7(7)
C23 C24 S2A 105.1(7)
C14 C24 S2A 123.0(7)
C23 C24 S2B 115.3(7)
C14 C24 S2B 111.7(7)
N3 C25A C26A 120.9(8)
N3 C25A H25A 107.1
C26A C25A H25A 107.1
N3 C25A H25B 107.1
C26A C25A H25B 107.1
H25A C25A H25B 106.8
C27A C26A C25A 109.3(8)
C27A C26A H26A 109.8
C25A C26A H26A 109.8
C27A C26A H26B 109.8
C25A C26A H26B 109.8
H26A C26A H26B 108.3
C28A C27A C26A 108.6(10)
C28A C27A H27A 110.0
C26A C27A H27A 110.0
C28A C27A H27B 110.0
C26A C27A H27B 110.0
H27A C27A H27B 108.3
C27A C28A C29A 117.2(12)
C27A C28A H28A 108.0
C29A C28A H28A 108.0
C27A C28A H28B 108.0
C29A C28A H28B 108.0
H28A C28A H28B 107.2
C30A C29A C28A 119(2)
C30A C29A H29A 107.6
C28A C29A H29A 107.6
C30A C29A H29B 107.6
C28A C29A H29B 107.6
H29A C29A H29B 107.1
C29A C30A H30A 109.5
C29A C30A H30B 109.5
H30A C30A H30B 109.5
C29A C30A H30C 109.5
H30A C30A H30C 109.5
H30B C30A H30C 109.5
N3 C25B C26B 111.9(8)
N3 C25B H25C 109.2
C26B C25B H25C 109.2
N3 C25B H25D 109.2
C26B C25B H25D 109.2
H25C C25B H25D 107.9
C25B C26B C27B 120.8(10)
C25B C26B H26C 107.1
C27B C26B H26C 107.1
C25B C26B H26D 107.1
C27B C26B H26D 107.1
H26C C26B H26D 106.8
C28B C27B C26B 120.3(11)
C28B C27B H27C 107.2
C26B C27B H27C 107.2
C28B C27B H27D 107.2
C26B C27B H27D 107.2
H27C C27B H27D 106.9
C27B C28B C29B 137.8(17)
C27B C28B H28C 102.7
C29B C28B H28C 102.7
C27B C28B H28D 102.7
C29B C28B H28D 102.7
H28C C28B H28D 105.0
C30B C29B C28B 91(3)
C30B C29B H29C 113.5
C28B C29B H29C 113.5
C30B C29B H29D 113.5
C28B C29B H29D 113.5
H29C C29B H29D 110.8
C29B C30B H30D 109.5
C29B C30B H30E 109.5
H30D C30B H30E 109.5
C29B C30B H30F 109.5
H30D C30B H30F 109.5
H30E C30B H30F 109.5

loop_
_geom_bond_atom_site_label_1
_geom_bond_atom_site_label_2
_geom_bond_distance
Br1A C18 1.873(13)
Br2A C21 1.969(12)
S1A C18 1.640(17)
S1A C17 1.747(13)
S2A C21 1.481(19)
S2A C24 1.74(2)
Br1B C18 1.955(13)
Br2B C21 1.890(10)
S1B C18 1.705(14)
S1B C17 1.713(16)
S2B C24 1.773(17)
S2B C21 1.803(15)
N1 C1 1.327(9)
N1 N2 1.346(10)
N2 C14 1.352(9)
N3 C8 1.397(9)
N3 C25A 1.4001(5)
N3 C25B 1.4001(5)
N3 C7 1.410(9)
O1 C7 1.246(8)
O2 C8 1.229(8)
C1 C2 1.434(10)
C1 C17 1.492(12)
C2 C13 1.398(11)
C2 C3 1.473(9)
C3 C4 1.377(10)
C3 C15 1.407(9)
C4 C5 1.372(10)
C4 H4 0.9500
C5 C6 1.399(10)
C5 H5 0.9500
C6 C16 1.400(9)
C6 C7 1.466(9)
C8 C9 1.479(10)
C9 C10 1.384(10)
C9 C16 1.402(9)
C10 C11 1.394(10)
C10 H10 0.9500
C11 C12 1.370(10)
C11 H11 0.9500
C12 C15 1.408(9)
C12 C13 1.500(9)
C13 C14 1.397(9)
C14 C24 1.497(11)
C15 C16 1.404(9)
C17 C20 1.336(11)
C18 C19 1.334(12)
C19 C20 1.411(12)
C19 H19 0.9500
C20 H20 0.9500
C21 C22 1.335(12)
C22 C23 1.413(12)
C22 H22 0.9500
C23 C24 1.328(11)
C23 H23 0.9500
C25A C26A 1.5000(5)
C25A H25A 0.9900
C25A H25B 0.9900
C26A C27A 1.5000(5)
C26A H26A 0.9900
C26A H26B 0.9900
C27A C28A 1.5000(5)
C27A H27A 0.9900
C27A H27B 0.9900
C28A C29A 1.5000(5)
C28A H28A 0.9900
C28A H28B 0.9900
C29A C30A 1.5000(5)
C29A H29A 0.9900
C29A H29B 0.9900
C30A H30A 0.9800
C30A H30B 0.9800
C30A H30C 0.9800
C25B C26B 1.5000(5)
C25B H25C 0.9900
C25B H25D 0.9900
C26B C27B 1.5000(5)
C26B H26C 0.9900
C26B H26D 0.9900
C27B C28B 1.5000(5)
C27B H27C 0.9900
C27B H27D 0.9900
C28B C29B 1.5000(5)
C28B H28C 0.9900
C28B H28D 0.9900
C29B C30B 1.5000(5)
C29B H29C 0.9900
C29B H29D 0.9900
C30B H30D 0.9800
C30B H30E 0.9800
C30B H30F 0.9800

loop_
_geom_hbond_atom_site_label_D
_geom_hbond_atom_site_label_H
_geom_hbond_atom_site_label_A
_geom_hbond_distance_DH
_geom_hbond_distance_HA
_geom_hbond_distance_DA
_geom_hbond_angle_DHA
_geom_hbond_site_symmetry_A
C20 H20 O2 0.95 2.46 3.311(9) 148.4 3_766
C23 H23 O1 0.95 2.57 3.380(9) 143.7 3_766
C20 H20 O2 0.95 2.46 3.311(9) 148.4 3_766
C23 H23 O1 0.95 2.57 3.380(9) 143.7 3_766

loop_
_geom_torsion_atom_site_label_1
_geom_torsion_atom_site_label_2
_geom_torsion_atom_site_label_3
_geom_torsion_atom_site_label_4
_geom_torsion
C1 N1 N2 C14 0.8(9)
N2 N1 C1 C2 9.8(9)
N2 N1 C1 C17 -171.2(6)
N1 C1 C2 C13 -10.9(9)
C17 C1 C2 C13 170.2(6)
N1 C1 C2 C3 167.0(7)
C17 C1 C2 C3 -11.8(12)
C13 C2 C3 C4 176.3(7)
C1 C2 C3 C4 -1.8(13)
C13 C2 C3 C15 0.7(7)
C1 C2 C3 C15 -177.3(7)
C15 C3 C4 C5 -3.3(9)
C2 C3 C4 C5 -178.4(7)
C3 C4 C5 C6 3.3(10)
C4 C5 C6 C16 -0.3(10)
C4 C5 C6 C7 179.6(6)
C8 N3 C7 O1 179.0(6)
C25A N3 C7 O1 -6.7(11)
C25B N3 C7 O1 1.0(9)
C8 N3 C7 C6 -2.4(10)
C25A N3 C7 C6 171.9(7)
C25B N3 C7 C6 179.6(7)
C5 C6 C7 O1 0.4(10)
C16 C6 C7 O1 -179.7(6)
C5 C6 C7 N3 -178.1(6)
C16 C6 C7 N3 1.7(9)
C25A N3 C8 O2 6.0(10)
C25B N3 C8 O2 -1.5(11)
C7 N3 C8 O2 -179.2(6)
C25A N3 C8 C9 -172.7(7)
C25B N3 C8 C9 179.8(8)
C7 N3 C8 C9 2.1(9)
O2 C8 C9 C10 -0.5(10)
N3 C8 C9 C10 178.3(6)
O2 C8 C9 C16 -179.8(6)
N3 C8 C9 C16 -1.1(9)
C16 C9 C10 C11 0.0(10)
C8 C9 C10 C11 -179.3(6)
C9 C10 C11 C12 -2.8(10)
C10 C11 C12 C15 2.8(9)
C10 C11 C12 C13 179.9(7)
C1 C2 C13 C14 1.7(9)
C3 C2 C13 C14 -176.7(6)
C1 C2 C13 C12 176.8(6)
C3 C2 C13 C12 -1.6(7)
C11 C12 C13 C14 -1.4(13)
C15 C12 C13 C14 175.9(7)
C11 C12 C13 C2 -175.5(8)
C15 C12 C13 C2 1.9(7)
N1 N2 C14 C13 -10.2(9)
N1 N2 C14 C24 170.2(6)
C2 C13 C14 N2 8.5(9)
C12 C13 C14 N2 -165.1(6)
C2 C13 C14 C24 -172.0(6)
C12 C13 C14 C24 14.5(11)
C4 C3 C15 C16 0.3(9)
C2 C3 C15 C16 177.1(6)
C4 C3 C15 C12 -176.1(6)
C2 C3 C15 C12 0.6(7)
C11 C12 C15 C16 -0.2(10)
C13 C12 C15 C16 -178.1(6)
C11 C12 C15 C3 176.4(6)
C13 C12 C15 C3 -1.5(7)
C5 C6 C16 C9 179.0(6)
C7 C6 C16 C9 -0.9(10)
C5 C6 C16 C15 -2.5(9)
C7 C6 C16 C15 177.7(6)
C10 C9 C16 C6 -178.8(6)
C8 C9 C16 C6 0.6(10)
C10 C9 C16 C15 2.7(9)
C8 C9 C16 C15 -178.0(5)
C3 C15 C16 C6 2.5(9)
C12 C15 C16 C6 178.7(6)
C3 C15 C16 C9 -178.8(6)
C12 C15 C16 C9 -2.6(9)
N1 C1 C17 C20 146.5(8)
C2 C1 C17 C20 -34.6(13)
N1 C1 C17 S1B -27.7(11)
C2 C1 C17 S1B 151.2(9)
N1 C1 C17 S1A -20.4(11)
C2 C1 C17 S1A 158.5(9)
C18 S1B C17 C20 -2.2(11)
C18 S1B C17 C1 173.0(7)
C18 S1A C17 C20 6.7(12)
C18 S1A C17 C1 176.2(7)
C17 S1A C18 C19 -6.1(13)
C17 S1A C18 Br1A -173.9(7)
C17 S1B C18 C19 3.3(12)
C17 S1B C18 Br1B 174.8(7)
S1A C18 C19 C20 3.8(13)
S1B C18 C19 C20 -3.5(13)
Br1A C18 C19 C20 170.0(8)
Br1B C18 C19 C20 -175.0(7)
C1 C17 C20 C19 -173.6(8)
S1B C17 C20 C19 0.8(12)
S1A C17 C20 C19 -6.0(12)
C18 C19 C20 C17 1.7(11)
C24 S2A C21 C22 -5.1(13)
C24 S2A C21 Br2A -174.6(7)
C24 S2B C21 C22 7.7(10)
C24 S2B C21 Br2B 173.1(6)
S2A C21 C22 C23 4.3(14)
S2B C21 C22 C23 -5.6(12)
Br2B C21 C22 C23 -169.4(7)
Br2A C21 C22 C23 174.2(7)
C21 C22 C23 C24 -0.8(12)
C22 C23 C24 C14 172.4(8)
C22 C23 C24 S2A -2.3(11)
C22 C23 C24 S2B 6.9(11)
N2 C14 C24 C23 -148.3(8)
C13 C14 C24 C23 32.1(12)
N2 C14 C24 S2A 25.6(11)
C13 C14 C24 S2A -154.0(9)
N2 C14 C24 S2B 17.6(9)
C13 C14 C24 S2B -162.0(7)
C21 S2A C24 C23 4.1(11)
C21 S2A C24 C14 -171.1(8)
C21 S2B C24 C23 -7.9(9)
C21 S2B C24 C14 -176.3(6)
C8 N3 C25A C26A 87.0(19)
C7 N3 C25A C26A -88(2)
N3 C25A C26A C27A 179.4(19)
C25A C26A C27A C28A 169(2)
C26A C27A C28A C29A 170(3)
C27A C28A C29A C30A 134(4)
C8 N3 C25B C26B 92(2)
C7 N3 C25B C26B -90(2)
N3 C25B C26B C27B -165(3)
C25B C26B C27B C28B 177(3)
C26B C27B C28B C29B -156(3)
C27B C28B C29B C30B 124(4)
